data_7238021
loop_
_publ_author_name
'Zhan, Lisi'
'Xiang, Yepeng'
'Chen, Zhanxiang'
'Wu, Kailong'
'Gong, Shaolong'
'Xie, Guohua'
'Yang, Chuluo'

_publ_section_title
;
 Fine-tuning the photophysical properties of thermally activated delayed
 fluorescent emitters using torsion angles: high performance sky-blue
 OLEDs
;
_journal_issue 44
_journal_name_full 'Journal of Materials Chemistry C'
_journal_page_first 13953
_journal_paper_doi 10.1039/C9TC04804A
_journal_volume 7
_journal_year 2019
_chemical_formula_moiety 'C42 H36 N2 O2 S'
_chemical_formula_sum 'C42 H36 N2 O2 S'
_chemical_formula_weight 632.79
_space_group_crystal_system triclinic
_space_group_IT_number 2
_space_group_name_Hall '-P 1'
_space_group_name_H-M_alt 'P -1'
_atom_sites_solution_hydrogens geom
_atom_sites_solution_primary dual
_audit_creation_date 2019-04-23
_audit_creation_method
;
Olex2 1.2
(compiled 2018.05.29 svn.r3508 for OlexSys, GUI svn.r5506)
;
_audit_update_record
;
2019-05-21 deposited with the CCDC.	2019-10-16 downloaded from the CCDC.
;
_cell_angle_alpha 88.355(4)
_cell_angle_beta 89.920(4)
_cell_angle_gamma 86.340(4)
_cell_formula_units_Z 4
_cell_length_a 12.9444(6)
_cell_length_b 12.9605(6)
_cell_length_c 20.6567(10)
_cell_measurement_reflns_used 11896
_cell_measurement_temperature 100.00(10)
_cell_measurement_theta_max 73.5170
_cell_measurement_theta_min 2.0840
_cell_volume 3457.0(3)
_computing_cell_refinement 'CrysAlisPro 1.171.38.43f (Rigaku OD, 2015)'
_computing_data_collection 'CrysAlisPro 1.171.38.43f (Rigaku OD, 2015)'
_computing_data_reduction 'CrysAlisPro 1.171.38.43f (Rigaku OD, 2015)'
_computing_molecular_graphics 'Olex2 (Dolomanov et al., 2009)'
_computing_publication_material 'Olex2 (Dolomanov et al., 2009)'
_computing_structure_refinement 'ShelXL (Sheldrick, 2015)'
_computing_structure_solution 'ShelXT (Sheldrick, 2015)'
_diffrn_ambient_environment N~2~
_diffrn_ambient_temperature 100.00(10)
_diffrn_detector 'CCD plate'
_diffrn_detector_area_resol_mean 5.2684
_diffrn_detector_type AtlasS2
_diffrn_measured_fraction_theta_full 0.999
_diffrn_measured_fraction_theta_max 0.966
_diffrn_measurement_details
;
List of Runs (angles in degrees, time in seconds):

  # Type    Start    End  Width  t~exp~   \w     \q     \k     \f   Frames
#--------------------------------------------------------------------------
  1  \w    -51.00  19.00   1.00    1.00    --  -40.98  38.00 -30.00   70
  2  \w    -96.00  -7.00   1.00    1.00    --  -40.98 125.00   0.00   89
  3  \w     30.00  78.00   1.00    1.00    --   40.98-125.00 -90.00   48
  4  \w     31.00  57.00   1.00    1.00    --   40.98-125.00-180.00   26
  5  \w     73.00 106.00   1.00    1.00    --  106.95 -94.00 -90.00   33
  6  \w     76.00 116.00   1.00    1.00    --  106.95-125.00-120.00   40
  7  \w     39.00 120.00   1.00    1.00    --  106.95 -61.00 -60.00   81
  8  \w     83.00 121.00   1.00    1.00    --  106.95-125.00  60.00   38
  9  \w     52.00  78.00   1.00    1.00    --  106.95-125.00  60.00   26
 10  \w     32.00 129.00   1.00    1.00    --  106.95 -77.00  60.00   97
 11  \w     90.00 178.00   1.00    1.00    --  106.95  45.00-120.00   88
 12  \w     92.00 118.00   1.00    1.00    --  106.95  45.00  60.00   26
 13  \w    148.00 173.00   1.00    1.00    --  106.95  45.00  60.00   25
 14  \w     42.00  68.00   1.00    1.00    --  106.95 -94.00 -90.00   26
 15  \w     35.00 134.00   1.00    1.00    --  106.95 -61.00-180.00   99
 16  \w     28.00 156.00   1.00    1.00    --  106.95 -15.00-120.00  128
 17  \w     37.00 126.00   1.00    1.00    --  106.95 -30.00  60.00   89
 18  \w   -119.00  45.00   1.00    1.00    --  -40.98   0.00 -90.00  164
;
_diffrn_measurement_device 'four-circle diffractometer'
_diffrn_measurement_device_type 'SuperNova, Dual, Cu at zero, AtlasS2'
_diffrn_measurement_method '\w scans'
_diffrn_orient_matrix_type 'CrysAlisPro convention (1999,Acta A55,543-557)'
_diffrn_orient_matrix_UB_11 -0.0733227000
_diffrn_orient_matrix_UB_12 -0.0795799000
_diffrn_orient_matrix_UB_13 0.0273587000
_diffrn_orient_matrix_UB_21 -0.0654480000
_diffrn_orient_matrix_UB_22 0.0873953000
_diffrn_orient_matrix_UB_23 0.0326065000
_diffrn_orient_matrix_UB_31 -0.0675455000
_diffrn_orient_matrix_UB_32 0.0151066000
_diffrn_orient_matrix_UB_33 -0.0612822000
_diffrn_radiation_monochromator mirror
_diffrn_radiation_probe x-ray
_diffrn_radiation_type CuK\a
_diffrn_radiation_wavelength 1.54184
_diffrn_reflns_av_R_equivalents 0.0387
_diffrn_reflns_av_unetI/netI 0.0517
_diffrn_reflns_Laue_measured_fraction_full 0.999
_diffrn_reflns_Laue_measured_fraction_max 0.966
_diffrn_reflns_limit_h_max 15
_diffrn_reflns_limit_h_min -16
_diffrn_reflns_limit_k_max 15
_diffrn_reflns_limit_k_min -15
_diffrn_reflns_limit_l_max 23
_diffrn_reflns_limit_l_min -25
_diffrn_reflns_number 25004
_diffrn_reflns_point_group_measured_fraction_full 0.999
_diffrn_reflns_point_group_measured_fraction_max 0.966
_diffrn_reflns_theta_full 67.684
_diffrn_reflns_theta_max 73.936
_diffrn_reflns_theta_min 2.140
_diffrn_source 'micro-focus sealed X-ray tube'
_diffrn_source_type 'SuperNova (Cu) X-ray Source'
_exptl_absorpt_coefficient_mu 1.125
_exptl_absorpt_correction_T_max 1.00000
_exptl_absorpt_correction_T_min 0.92783
_exptl_absorpt_correction_type multi-scan
_exptl_absorpt_process_details
;
CrysAlisPro 1.171.38.43f (Rigaku Oxford Diffraction, 2015)
Empirical absorption correction using spherical harmonics,
 implemented in SCALE3 ABSPACK scaling algorithm.
;
_exptl_crystal_colour colourless
_exptl_crystal_colour_primary colourless
_exptl_crystal_density_diffrn 1.216
_exptl_crystal_description block
_exptl_crystal_F_000 1336
_exptl_crystal_size_max 0.11
_exptl_crystal_size_mid 0.1
_exptl_crystal_size_min 0.08
_refine_diff_density_max 0.292
_refine_diff_density_min -0.557
_refine_diff_density_rms 0.055
_refine_ls_extinction_method none
_refine_ls_goodness_of_fit_ref 1.045
_refine_ls_hydrogen_treatment constr
_refine_ls_matrix_type full
_refine_ls_number_parameters 855
_refine_ls_number_reflns 13535
_refine_ls_number_restraints 0
_refine_ls_restrained_S_all 1.045
_refine_ls_R_factor_all 0.0525
_refine_ls_R_factor_gt 0.0439
_refine_ls_shift/su_max 0.001
_refine_ls_shift/su_mean 0.000
_refine_ls_structure_factor_coef Fsqd
_refine_ls_weighting_details 'w=1/[\s^2^(Fo^2^)+(0.0519P)^2^+1.1846P] where P=(Fo^2^+2Fc^2^)/3'
_refine_ls_weighting_scheme calc
_refine_ls_wR_factor_gt 0.1130
_refine_ls_wR_factor_ref 0.1194
_reflns_Friedel_coverage 0.000
_reflns_number_gt 11487
_reflns_number_total 13535
_reflns_threshold_expression 'I > 2\s(I)'
_cod_data_source_file c9tc04804a2.cif
_cod_data_source_block zls-2
_cod_database_code 7238021
_shelx_shelxl_version_number 2018/3
_shelx_space_group_comment
;
The symmetry employed for this shelxl refinement is uniquely defined
by the following loop, which should always be used as a source of
symmetry information in preference to the above space-group names.
They are only intended as comments.
;
_reflns_odcompleteness_completeness 99.99
_reflns_odcompleteness_iscentric 1
_reflns_odcompleteness_theta 66.97
_olex2_refinement_description
;
1. Fixed Uiso
 At 1.2 times of:
  All C(H) groups
 At 1.5 times of:
  All C(H,H,H) groups
2.a Aromatic/amide H refined with riding coordinates:
 C38(H38), C00J(H00J), C00L(H00L), C18(H18), C00S(H00S), C00W(H00W),
 C011(H011), C2(H2), C27(H27), C37(H37), C3(H3), C28(H28), C019(H019), C30(H30),
  C36(H36), C19(H19), C35(H35), C01G(H01G), C21(H21), C16(H16), C01L(H01L),
 C15(H15), C23(H23), C4(H4), C10(H10), C29(H29), C01S(H01S), C01T(H01T),
 C24(H24), C5(H5), C22(H22), C01X(H01X), C01Y(H01Y), C01Z(H01Z), C020(H020),
 C021(H021), C023(H023), C13(H13), C026(H026), C027(H027), C028(H028),
 C02B(H02G), C11(H11), C02D(H02H), C02E(H02I), C02G(H02J), C12(H12), C02I(H02K)
2.b Idealised Me refined as rotating group:
 C025(H02A,H02B,H02C), C02A(H02D,H02E,H02F), C40(H40A,H40B,H40C), C02J(H02R,
 H02S,H02T), C02K(H02U,H02V,H02W), C39(H39A,H39B,H39C), C02M(H02L,H02M,H02N),
 C02N(H02O,H02P,H02Q)
;
_olex2_submission_special_instructions 'No special instructions were received'
_oxdiff_exptl_absorpt_empirical_details
;
Empirical correction (ABSPACK) includes:
- Absorption correction using spherical harmonics
- Frame scaling
;
_oxdiff_exptl_absorpt_empirical_full_max 1.215
_oxdiff_exptl_absorpt_empirical_full_min 0.665

loop_
_space_group_symop_operation_xyz
'x, y, z'
'-x, -y, -z'

loop_
_atom_site_label
_atom_site_type_symbol
_atom_site_fract_x
_atom_site_fract_y
_atom_site_fract_z
_atom_site_U_iso_or_equiv
_atom_site_adp_type
_atom_site_occupancy
_atom_site_site_symmetry_order
_atom_site_calc_flag
_atom_site_refinement_flags_posn
S01 S 0.51795(3) 0.41035(3) 0.86296(2) 0.01698(9) Uani 1 1 d .
S1 S 0.27948(3) 0.33351(3) 0.64532(2) 0.01745(9) Uani 1 1 d .
O1 O 0.22616(9) 0.37692(9) 0.58906(6) 0.0222(3) Uani 1 1 d .
O004 O 0.57334(9) 0.40116(9) 0.92311(6) 0.0212(3) Uani 1 1 d .
O005 O 0.44783(9) 0.33174(9) 0.84893(6) 0.0223(3) Uani 1 1 d .
O2 O 0.37616(9) 0.37425(9) 0.66289(6) 0.0234(3) Uani 1 1 d .
N2 N 0.04485(11) 0.29296(11) 0.65713(7) 0.0184(3) Uani 1 1 d .
N1 N 0.41642(11) -0.10627(11) 0.60177(7) 0.0194(3) Uani 1 1 d .
N009 N 0.23683(11) 0.79175(11) 0.85612(7) 0.0198(3) Uani 1 1 d .
N00A N 0.70867(11) 0.54063(11) 0.84776(7) 0.0205(3) Uani 1 1 d .
C26 C 0.02756(12) 0.18716(13) 0.65290(8) 0.0175(3) Uani 1 1 d .
C00D C 0.60465(12) 0.41365(13) 0.79604(8) 0.0176(3) Uani 1 1 d .
C1 C 0.35317(13) -0.18884(13) 0.61610(8) 0.0189(3) Uani 1 1 d .
C14 C 0.37569(13) -0.00291(13) 0.61430(8) 0.0189(3) Uani 1 1 d .
C38 C -0.12531(14) 0.41786(14) 0.53064(8) 0.0228(4) Uani 1 1 d .
H38 H -0.163500 0.399984 0.495020 0.027 Uiso 1 1 calc R
C9 C 0.52499(13) -0.12619(13) 0.60110(8) 0.0194(3) Uani 1 1 d .
C00I C 0.68920(13) 0.64828(13) 0.83706(8) 0.0199(3) Uani 1 1 d .
C00J C 0.58347(13) 0.35374(14) 0.74347(8) 0.0220(4) Uani 1 1 d .
H00J H 0.525961 0.314222 0.744057 0.026 Uiso 1 1 calc R
C00K C 0.27040(13) 0.89329(13) 0.85640(8) 0.0196(3) Uani 1 1 d .
C00L C 0.41707(13) 0.57750(13) 0.79987(8) 0.0192(3) Uani 1 1 d .
H00L H 0.441463 0.549352 0.761418 0.023 Uiso 1 1 calc R
C18 C 0.29287(13) 0.15827(13) 0.57489(8) 0.0206(3) Uani 1 1 d .
H18 H 0.260692 0.198286 0.541715 0.025 Uiso 1 1 calc R
C6 C 0.39037(13) -0.29053(13) 0.60331(8) 0.0201(3) Uani 1 1 d .
C25 C 0.09306(13) 0.32674(12) 0.71414(8) 0.0178(3) Uani 1 1 d .
C00P C 0.05861(13) 0.85738(14) 0.84475(8) 0.0204(3) Uani 1 1 d .
C00Q C 0.31245(13) 0.70516(13) 0.85668(8) 0.0189(3) Uani 1 1 d .
C00R C 0.69036(13) 0.47393(13) 0.79556(8) 0.0196(3) Uani 1 1 d .
C00S C 0.64536(13) 0.68635(14) 0.77837(8) 0.0220(4) Uani 1 1 d .
H00S H 0.628660 0.640423 0.746817 0.026 Uiso 1 1 calc R
C31 C -0.03221(13) 0.15316(13) 0.60220(8) 0.0182(3) Uani 1 1 d .
C8 C 0.56577(14) -0.22754(14) 0.58942(8) 0.0213(3) Uani 1 1 d .
C20 C 0.19805(13) 0.34634(12) 0.71473(8) 0.0174(3) Uani 1 1 d .
C00W C 0.35115(13) 0.66598(13) 0.79881(8) 0.0201(3) Uani 1 1 d .
H00W H 0.332800 0.699112 0.759587 0.024 Uiso 1 1 calc R
C17 C 0.30536(13) 0.19885(13) 0.63549(8) 0.0184(3) Uani 1 1 d .
C00Y C 0.13479(13) 0.77587(13) 0.83738(8) 0.0198(3) Uani 1 1 d .
C00Z C 0.44634(12) 0.53124(13) 0.85924(8) 0.0179(3) Uani 1 1 d .
C34 C -0.01328(12) 0.36855(13) 0.61956(8) 0.0174(3) Uani 1 1 d .
C011 C 0.37463(14) 0.91205(14) 0.84855(8) 0.0234(4) Uani 1 1 d .
H011 H 0.423402 0.857270 0.842658 0.028 Uiso 1 1 calc R
C012 C 0.71211(13) 0.71737(14) 0.88529(8) 0.0215(4) Uani 1 1 d .
C013 C 0.19604(14) 0.97587(13) 0.86578(8) 0.0209(3) Uani 1 1 d .
C2 C 0.25421(13) -0.16964(13) 0.64203(8) 0.0208(3) Uani 1 1 d .
H2 H 0.229902 -0.102168 0.650142 0.025 Uiso 1 1 calc R
C27 C 0.07143(13) 0.11622(14) 0.69887(8) 0.0204(3) Uani 1 1 d .
H27 H 0.112122 0.139355 0.731865 0.024 Uiso 1 1 calc R
C37 C -0.12350(14) 0.52148(14) 0.54530(9) 0.0242(4) Uani 1 1 d .
H37 H -0.159560 0.571943 0.519805 0.029 Uiso 1 1 calc R
C3 C 0.19199(14) -0.25116(14) 0.65573(8) 0.0235(4) Uani 1 1 d .
H3 H 0.126047 -0.238121 0.672744 0.028 Uiso 1 1 calc R
C28 C 0.05504(13) 0.01200(14) 0.69587(8) 0.0217(3) Uani 1 1 d .
H28 H 0.084355 -0.034383 0.726868 0.026 Uiso 1 1 calc R
C019 C 0.41144(13) 0.57303(14) 0.91744(8) 0.0208(3) Uani 1 1 d .
H019 H 0.433591 0.542985 0.956852 0.025 Uiso 1 1 calc R
C30 C -0.04674(13) 0.04721(14) 0.60060(9) 0.0222(4) Uani 1 1 d .
H30 H -0.086011 0.023079 0.567231 0.027 Uiso 1 1 calc R
C36 C -0.06748(14) 0.54863(14) 0.59822(9) 0.0227(4) Uani 1 1 d .
H36 H -0.067136 0.617642 0.609314 0.027 Uiso 1 1 calc R
C01C C 0.77322(13) 0.50215(14) 0.89887(8) 0.0210(3) Uani 1 1 d .
C19 C 0.32924(13) 0.05658(13) 0.56435(8) 0.0212(3) Uani 1 1 d .
H19 H 0.322303 0.028656 0.523730 0.025 Uiso 1 1 calc R
C35 C -0.01183(13) 0.47337(13) 0.63480(8) 0.0205(3) Uani 1 1 d .
H35 H 0.026978 0.492340 0.669877 0.025 Uiso 1 1 calc R
C32 C -0.07458(13) 0.22618(13) 0.54824(8) 0.0201(3) Uani 1 1 d .
C01G C 0.34313(13) 0.66018(13) 0.91561(8) 0.0211(3) Uani 1 1 d .
H01G H 0.318083 0.688194 0.953946 0.025 Uiso 1 1 calc R
C21 C 0.24314(14) 0.38038(13) 0.77059(9) 0.0221(4) Uani 1 1 d .
H21 H 0.313181 0.392470 0.770983 0.027 Uiso 1 1 calc R
C33 C -0.07198(13) 0.33910(13) 0.56730(8) 0.0184(3) Uani 1 1 d .
C01J C 0.79536(13) 0.56676(15) 0.94956(8) 0.0238(4) Uani 1 1 d .
C16 C 0.34933(14) 0.13925(13) 0.68644(8) 0.0207(3) Uani 1 1 d .
H16 H 0.356030 0.167253 0.727057 0.025 Uiso 1 1 calc R
C01L C 0.10756(14) 0.68217(14) 0.81233(9) 0.0241(4) Uani 1 1 d .
H01L H 0.156638 0.626724 0.810354 0.029 Uiso 1 1 calc R
C15 C 0.38325(14) 0.03709(13) 0.67592(8) 0.0220(4) Uani 1 1 d .
H15 H 0.410889 -0.004417 0.709907 0.026 Uiso 1 1 calc R
C23 C 0.07970(15) 0.37742(15) 0.82546(9) 0.0270(4) Uani 1 1 d .
H23 H 0.039837 0.388450 0.862405 0.032 Uiso 1 1 calc R
C01O C 0.08696(14) 0.94930(13) 0.88400(8) 0.0215(4) Uani 1 1 d .
C4 C 0.22846(15) -0.35211(14) 0.64399(9) 0.0254(4) Uani 1 1 d .
H4 H 0.187192 -0.406784 0.653338 0.031 Uiso 1 1 calc R
C10 C 0.59162(14) -0.04747(14) 0.61184(9) 0.0240(4) Uani 1 1 d .
H10 H 0.564689 0.020035 0.617034 0.029 Uiso 1 1 calc R
C29 C -0.00501(14) -0.02327(14) 0.64671(9) 0.0244(4) Uani 1 1 d .
H29 H -0.017125 -0.093059 0.644666 0.029 Uiso 1 1 calc R
C01S C 0.22954(15) 1.07645(14) 0.86466(8) 0.0250(4) Uani 1 1 d .
H01S H 0.181095 1.131948 0.869036 0.030 Uiso 1 1 calc R
C01T C 0.62676(14) 0.79153(15) 0.76699(9) 0.0258(4) Uani 1 1 d .
H01T H 0.597926 0.815897 0.727819 0.031 Uiso 1 1 calc R
C24 C 0.03503(14) 0.34206(14) 0.77005(9) 0.0239(4) Uani 1 1 d .
H24 H -0.034635 0.328410 0.770298 0.029 Uiso 1 1 calc R
C5 C 0.32649(14) -0.37088(14) 0.61830(9) 0.0239(4) Uani 1 1 d .
H5 H 0.350462 -0.438677 0.610829 0.029 Uiso 1 1 calc R
C22 C 0.18379(15) 0.39632(15) 0.82572(9) 0.0261(4) Uani 1 1 d .
H22 H 0.213915 0.419737 0.862944 0.031 Uiso 1 1 calc R
C01X C -0.03965(14) 0.84534(15) 0.82056(9) 0.0254(4) Uani 1 1 d .
H01X H -0.089629 0.899897 0.823120 0.030 Uiso 1 1 calc R
C01Y C 0.00760(14) 0.67170(15) 0.79043(9) 0.0270(4) Uani 1 1 d .
H01Y H -0.010300 0.609050 0.774221 0.032 Uiso 1 1 calc R
C01Z C 0.40561(15) 1.01304(15) 0.84955(9) 0.0259(4) Uani 1 1 d .
H01Z H 0.475316 1.025231 0.845066 0.031 Uiso 1 1 calc R
C020 C 0.81235(14) 0.39916(15) 0.89962(9) 0.0253(4) Uani 1 1 d .
H020 H 0.798879 0.357738 0.864982 0.030 Uiso 1 1 calc R
C021 C 0.73528(14) 0.41110(15) 0.68970(9) 0.0268(4) Uani 1 1 d .
H021 H 0.779246 0.410159 0.654048 0.032 Uiso 1 1 calc R
C7 C 0.49313(14) -0.30807(14) 0.56767(9) 0.0227(4) Uani 1 1 d .
C023 C 0.75632(14) 0.47043(15) 0.74253(9) 0.0247(4) Uani 1 1 d .
H023 H 0.815115 0.508103 0.742344 0.030 Uiso 1 1 calc R
C13 C 0.67247(14) -0.24766(15) 0.59402(9) 0.0261(4) Uani 1 1 d .
H13 H 0.700399 -0.314652 0.588192 0.031 Uiso 1 1 calc R
C025 C 0.00796(15) 1.04222(15) 0.87671(9) 0.0281(4) Uani 1 1 d .
H02A H 0.004296 1.065192 0.832127 0.042 Uiso 1 1 calc GR
H02B H 0.028965 1.097379 0.902752 0.042 Uiso 1 1 calc GR
H02C H -0.058848 1.022274 0.890691 0.042 Uiso 1 1 calc GR
C026 C 0.33337(16) 1.09548(14) 0.85716(9) 0.0287(4) Uani 1 1 d .
H026 H 0.354198 1.162840 0.857249 0.034 Uiso 1 1 calc R
C027 C 0.64874(14) 0.35333(15) 0.69016(9) 0.0263(4) Uani 1 1 d .
H027 H 0.634409 0.314188 0.654606 0.032 Uiso 1 1 calc R
C028 C 0.69229(14) 0.82260(15) 0.87200(9) 0.0271(4) Uani 1 1 d .
H028 H 0.707474 0.869153 0.903534 0.032 Uiso 1 1 calc R
C029 C 0.75141(14) 0.67873(15) 0.95172(8) 0.0247(4) Uani 1 1 d .
C02A C 0.08961(15) 0.91280(14) 0.95617(9) 0.0256(4) Uani 1 1 d .
H02D H 0.021927 0.894125 0.969212 0.038 Uiso 1 1 calc GR
H02E H 0.110574 0.967784 0.982369 0.038 Uiso 1 1 calc GR
H02F H 0.137988 0.853905 0.961590 0.038 Uiso 1 1 calc GR
C02B C 0.65084(15) 0.86079(15) 0.81365(10) 0.0291(4) Uani 1 1 d .
H02G H 0.639396 0.931647 0.805947 0.035 Uiso 1 1 calc R
C11 C 0.69740(14) -0.06994(16) 0.61474(9) 0.0273(4) Uani 1 1 d .
H11 H 0.741343 -0.017372 0.621863 0.033 Uiso 1 1 calc R
C02D C 0.85502(14) 0.52242(17) 1.00058(9) 0.0308(4) Uani 1 1 d .
H02H H 0.870604 0.563728 1.034863 0.037 Uiso 1 1 calc R
C02E C 0.87098(14) 0.35795(16) 0.95130(10) 0.0302(4) Uani 1 1 d .
H02I H 0.896025 0.289067 0.951557 0.036 Uiso 1 1 calc R
C40 C -0.00508(17) 0.21019(15) 0.48816(9) 0.0305(4) Uani 1 1 d .
H40A H 0.064132 0.227054 0.498196 0.046 Uiso 1 1 calc GR
H40B H -0.031591 0.254274 0.453059 0.046 Uiso 1 1 calc GR
H40C H -0.004548 0.139306 0.475827 0.046 Uiso 1 1 calc GR
C02G C -0.06570(14) 0.75433(16) 0.79264(9) 0.0284(4) Uani 1 1 d .
H02J H -0.131543 0.748870 0.775622 0.034 Uiso 1 1 calc R
C12 C 0.73840(14) -0.17025(16) 0.60711(9) 0.0286(4) Uani 1 1 d .
H12 H 0.809354 -0.185660 0.610700 0.034 Uiso 1 1 calc R
C02I C 0.89207(15) 0.41974(18) 1.00249(9) 0.0327(4) Uani 1 1 d .
H02K H 0.930596 0.392728 1.037720 0.039 Uiso 1 1 calc R
C02J C 0.47214(15) -0.28844(16) 0.49449(9) 0.0301(4) Uani 1 1 d .
H02R H 0.424055 -0.336168 0.479872 0.045 Uiso 1 1 calc GR
H02S H 0.535858 -0.298064 0.470950 0.045 Uiso 1 1 calc GR
H02T H 0.443474 -0.218924 0.487252 0.045 Uiso 1 1 calc GR
C02K C 0.54022(16) -0.41897(15) 0.57805(11) 0.0352(5) Uani 1 1 d .
H02U H 0.556441 -0.431182 0.623061 0.053 Uiso 1 1 calc GR
H02V H 0.602268 -0.428146 0.552793 0.053 Uiso 1 1 calc GR
H02W H 0.491408 -0.466956 0.564782 0.053 Uiso 1 1 calc GR
C39 C -0.18603(16) 0.20181(16) 0.53192(10) 0.0327(4) Uani 1 1 d .
H39A H -0.186367 0.132683 0.516459 0.049 Uiso 1 1 calc GR
H39B H -0.213217 0.249835 0.499013 0.049 Uiso 1 1 calc GR
H39C H -0.228158 0.207688 0.570082 0.049 Uiso 1 1 calc GR
C02M C 0.83445(18) 0.74859(18) 0.97604(11) 0.0401(5) Uani 1 1 d .
H02L H 0.892267 0.745841 0.946843 0.060 Uiso 1 1 calc GR
H02M H 0.857182 0.724881 1.018430 0.060 Uiso 1 1 calc GR
H02N H 0.805588 0.818529 0.977968 0.060 Uiso 1 1 calc GR
C02N C 0.65822(17) 0.68386(18) 0.99873(10) 0.0363(5) Uani 1 1 d .
H02O H 0.630140 0.754052 1.000865 0.054 Uiso 1 1 calc GR
H02P H 0.680671 0.659582 1.041071 0.054 Uiso 1 1 calc GR
H02Q H 0.606006 0.641142 0.983438 0.054 Uiso 1 1 calc GR

loop_
_atom_site_aniso_label
_atom_site_aniso_U_11
_atom_site_aniso_U_22
_atom_site_aniso_U_33
_atom_site_aniso_U_23
_atom_site_aniso_U_13
_atom_site_aniso_U_12
S01 0.01559(18) 0.01802(19) 0.01728(19) 0.00095(14) -0.00019(15) -0.00136(15)
S1 0.01826(19) 0.01490(19) 0.01923(19) 0.00128(14) -0.00102(15) -0.00209(15)
O1 0.0248(6) 0.0214(6) 0.0200(6) 0.0048(5) -0.0008(5) 0.0002(5)
O004 0.0194(6) 0.0261(6) 0.0179(6) 0.0022(5) -0.0009(5) -0.0005(5)
O005 0.0202(6) 0.0216(6) 0.0256(6) 0.0001(5) -0.0001(5) -0.0051(5)
O2 0.0210(6) 0.0196(6) 0.0300(7) 0.0002(5) -0.0011(5) -0.0056(5)
N2 0.0200(7) 0.0178(7) 0.0176(7) 0.0002(5) -0.0056(5) -0.0047(6)
N1 0.0184(7) 0.0159(7) 0.0240(7) -0.0017(6) 0.0008(6) -0.0024(6)
N009 0.0185(7) 0.0165(7) 0.0244(7) -0.0016(6) 0.0005(6) -0.0007(6)
N00A 0.0223(7) 0.0209(7) 0.0187(7) -0.0001(6) -0.0035(6) -0.0050(6)
C26 0.0161(7) 0.0188(8) 0.0179(8) -0.0012(6) 0.0016(6) -0.0040(6)
C00D 0.0158(7) 0.0190(8) 0.0175(8) 0.0006(6) 0.0002(6) 0.0011(6)
C1 0.0214(8) 0.0175(8) 0.0180(8) 0.0009(6) -0.0034(6) -0.0037(7)
C14 0.0196(8) 0.0155(8) 0.0219(8) -0.0006(6) 0.0017(6) -0.0033(6)
C38 0.0216(8) 0.0290(9) 0.0172(8) -0.0004(7) -0.0004(7) 0.0016(7)
C9 0.0191(8) 0.0226(8) 0.0164(8) -0.0001(6) 0.0016(6) -0.0019(7)
C00I 0.0171(8) 0.0222(9) 0.0208(8) -0.0001(7) 0.0031(6) -0.0051(7)
C00J 0.0193(8) 0.0229(9) 0.0237(9) -0.0025(7) -0.0040(7) -0.0008(7)
C00K 0.0241(8) 0.0181(8) 0.0165(8) 0.0005(6) -0.0007(6) -0.0019(7)
C00L 0.0184(8) 0.0218(8) 0.0176(8) -0.0010(6) 0.0006(6) -0.0020(7)
C18 0.0225(8) 0.0197(8) 0.0197(8) 0.0010(6) -0.0026(7) -0.0016(7)
C6 0.0219(8) 0.0198(8) 0.0187(8) -0.0015(6) -0.0037(7) -0.0022(7)
C25 0.0199(8) 0.0151(8) 0.0186(8) 0.0000(6) -0.0041(6) -0.0026(6)
C00P 0.0211(8) 0.0229(9) 0.0168(8) 0.0030(6) 0.0032(6) 0.0003(7)
C00Q 0.0172(8) 0.0161(8) 0.0235(8) -0.0013(6) 0.0005(6) -0.0022(6)
C00R 0.0191(8) 0.0201(8) 0.0194(8) 0.0000(6) -0.0024(6) 0.0002(7)
C00S 0.0206(8) 0.0244(9) 0.0212(8) 0.0007(7) 0.0009(7) -0.0041(7)
C31 0.0163(8) 0.0203(8) 0.0182(8) -0.0022(6) 0.0018(6) -0.0027(6)
C8 0.0219(8) 0.0242(9) 0.0181(8) -0.0023(7) 0.0008(7) -0.0018(7)
C20 0.0195(8) 0.0137(7) 0.0188(8) 0.0006(6) -0.0017(6) -0.0010(6)
C00W 0.0207(8) 0.0213(8) 0.0184(8) 0.0015(6) -0.0010(6) -0.0024(7)
C17 0.0189(8) 0.0163(8) 0.0201(8) 0.0003(6) 0.0010(6) -0.0021(6)
C00Y 0.0191(8) 0.0220(8) 0.0181(8) 0.0008(6) 0.0030(6) -0.0021(7)
C00Z 0.0153(7) 0.0188(8) 0.0197(8) -0.0008(6) 0.0001(6) -0.0015(6)
C34 0.0150(7) 0.0200(8) 0.0173(8) 0.0021(6) 0.0008(6) -0.0029(6)
C011 0.0251(9) 0.0241(9) 0.0215(8) -0.0027(7) 0.0007(7) -0.0040(7)
C012 0.0185(8) 0.0263(9) 0.0206(8) -0.0021(7) 0.0028(7) -0.0077(7)
C013 0.0263(9) 0.0208(8) 0.0154(8) -0.0010(6) 0.0009(7) -0.0007(7)
C2 0.0217(8) 0.0196(8) 0.0211(8) 0.0013(7) -0.0023(7) -0.0014(7)
C27 0.0196(8) 0.0246(9) 0.0172(8) -0.0004(7) -0.0003(6) -0.0040(7)
C37 0.0255(9) 0.0264(9) 0.0197(8) 0.0053(7) 0.0009(7) 0.0046(7)
C3 0.0200(8) 0.0285(9) 0.0224(9) 0.0036(7) -0.0025(7) -0.0050(7)
C28 0.0225(8) 0.0210(8) 0.0211(8) 0.0028(7) 0.0019(7) -0.0004(7)
C019 0.0222(8) 0.0235(9) 0.0166(8) -0.0005(6) -0.0013(6) -0.0018(7)
C30 0.0213(8) 0.0237(9) 0.0218(8) -0.0047(7) -0.0022(7) -0.0028(7)
C36 0.0251(9) 0.0191(8) 0.0236(9) 0.0017(7) 0.0035(7) -0.0005(7)
C01C 0.0165(8) 0.0282(9) 0.0186(8) 0.0048(7) -0.0004(6) -0.0056(7)
C19 0.0243(8) 0.0215(8) 0.0184(8) -0.0026(7) -0.0005(7) -0.0038(7)
C35 0.0197(8) 0.0220(9) 0.0203(8) -0.0002(7) 0.0018(7) -0.0046(7)
C32 0.0207(8) 0.0233(9) 0.0166(8) -0.0021(6) -0.0026(6) -0.0041(7)
C01G 0.0224(8) 0.0217(9) 0.0193(8) -0.0034(7) 0.0028(7) -0.0010(7)
C21 0.0205(8) 0.0203(8) 0.0261(9) -0.0030(7) -0.0046(7) -0.0036(7)
C33 0.0168(8) 0.0222(9) 0.0161(8) 0.0003(6) 0.0019(6) -0.0020(6)
C01J 0.0178(8) 0.0354(10) 0.0191(8) 0.0003(7) 0.0016(7) -0.0096(7)
C16 0.0278(9) 0.0182(8) 0.0162(8) -0.0005(6) -0.0017(7) -0.0011(7)
C01L 0.0220(9) 0.0240(9) 0.0264(9) -0.0018(7) 0.0037(7) -0.0020(7)
C15 0.0278(9) 0.0187(8) 0.0191(8) 0.0023(6) -0.0029(7) 0.0008(7)
C23 0.0288(9) 0.0319(10) 0.0203(9) -0.0037(7) 0.0011(7) -0.0005(8)
C01O 0.0246(9) 0.0206(8) 0.0186(8) 0.0009(7) 0.0038(7) 0.0034(7)
C4 0.0297(9) 0.0221(9) 0.0254(9) 0.0030(7) -0.0043(7) -0.0100(7)
C10 0.0256(9) 0.0249(9) 0.0220(9) -0.0026(7) 0.0026(7) -0.0064(7)
C29 0.0270(9) 0.0183(8) 0.0283(9) -0.0030(7) 0.0019(7) -0.0038(7)
C01S 0.0362(10) 0.0188(9) 0.0198(8) -0.0010(7) 0.0021(7) -0.0002(7)
C01T 0.0229(9) 0.0270(9) 0.0274(9) 0.0058(7) 0.0005(7) -0.0034(7)
C24 0.0206(8) 0.0264(9) 0.0249(9) 0.0003(7) -0.0004(7) -0.0036(7)
C5 0.0310(9) 0.0171(8) 0.0237(9) 0.0002(7) -0.0038(7) -0.0039(7)
C22 0.0290(9) 0.0294(10) 0.0202(9) -0.0048(7) -0.0055(7) -0.0025(8)
C01X 0.0195(8) 0.0306(10) 0.0255(9) 0.0056(7) 0.0050(7) -0.0001(7)
C01Y 0.0248(9) 0.0308(10) 0.0266(9) -0.0046(8) 0.0041(7) -0.0097(8)
C01Z 0.0287(9) 0.0288(10) 0.0215(9) -0.0015(7) 0.0009(7) -0.0109(8)
C020 0.0206(8) 0.0292(10) 0.0260(9) 0.0032(7) -0.0009(7) -0.0038(7)
C021 0.0242(9) 0.0340(10) 0.0215(9) -0.0011(7) 0.0045(7) 0.0034(8)
C7 0.0233(9) 0.0201(9) 0.0250(9) -0.0064(7) 0.0000(7) -0.0010(7)
C023 0.0187(8) 0.0309(10) 0.0248(9) 0.0014(7) 0.0018(7) -0.0040(7)
C13 0.0243(9) 0.0312(10) 0.0227(9) -0.0051(7) 0.0011(7) 0.0026(8)
C025 0.0325(10) 0.0256(9) 0.0251(9) 0.0022(7) 0.0053(8) 0.0061(8)
C026 0.0433(11) 0.0206(9) 0.0233(9) -0.0008(7) 0.0001(8) -0.0091(8)
C027 0.0270(9) 0.0292(10) 0.0225(9) -0.0058(7) -0.0024(7) 0.0020(8)
C028 0.0258(9) 0.0269(10) 0.0296(10) -0.0067(8) 0.0035(7) -0.0072(7)
C029 0.0245(9) 0.0324(10) 0.0186(8) -0.0038(7) 0.0016(7) -0.0106(8)
C02A 0.0296(9) 0.0264(9) 0.0202(9) 0.0012(7) 0.0052(7) 0.0016(7)
C02B 0.0277(9) 0.0219(9) 0.0377(11) 0.0015(8) 0.0038(8) -0.0027(7)
C11 0.0240(9) 0.0350(10) 0.0239(9) -0.0033(8) 0.0025(7) -0.0096(8)
C02D 0.0233(9) 0.0501(12) 0.0197(9) 0.0017(8) -0.0020(7) -0.0097(9)
C02E 0.0204(9) 0.0363(11) 0.0329(10) 0.0113(8) 0.0001(8) -0.0009(8)
C40 0.0467(12) 0.0250(9) 0.0199(9) -0.0033(7) 0.0062(8) -0.0007(9)
C02G 0.0193(9) 0.0394(11) 0.0270(9) 0.0022(8) 0.0010(7) -0.0074(8)
C12 0.0195(9) 0.0425(11) 0.0241(9) -0.0048(8) 0.0005(7) -0.0027(8)
C02I 0.0223(9) 0.0516(13) 0.0236(9) 0.0104(9) -0.0042(7) -0.0035(9)
C02J 0.0296(10) 0.0377(11) 0.0244(9) -0.0097(8) 0.0008(8) -0.0076(8)
C02K 0.0317(10) 0.0233(10) 0.0503(13) -0.0079(9) -0.0003(9) 0.0039(8)
C39 0.0306(10) 0.0315(10) 0.0366(11) 0.0044(8) -0.0164(9) -0.0096(8)
C02M 0.0455(13) 0.0431(13) 0.0339(11) -0.0045(9) -0.0125(10) -0.0192(10)
C02N 0.0382(11) 0.0444(12) 0.0260(10) 0.0003(9) 0.0108(9) -0.0013(10)

loop_
_atom_type_symbol
_atom_type_description
_atom_type_scat_dispersion_real
_atom_type_scat_dispersion_imag
_atom_type_scat_source
C C 0.0181 0.0091 'International Tables Vol C Tables 4.2.6.8 and 6.1.1.4'
H H 0.0000 0.0000 'International Tables Vol C Tables 4.2.6.8 and 6.1.1.4'
N N 0.0311 0.0180 'International Tables Vol C Tables 4.2.6.8 and 6.1.1.4'
O O 0.0492 0.0322 'International Tables Vol C Tables 4.2.6.8 and 6.1.1.4'
S S 0.3331 0.5567 'International Tables Vol C Tables 4.2.6.8 and 6.1.1.4'

loop_
_geom_angle_atom_site_label_1
_geom_angle_atom_site_label_2
_geom_angle_atom_site_label_3
_geom_angle
O004 S01 O005 117.85(7)
O004 S01 C00D 111.07(7)
O004 S01 C00Z 108.71(8)
O005 S01 C00D 105.71(8)
O005 S01 C00Z 107.65(8)
C00Z S01 C00D 105.06(8)
O1 S1 O2 118.35(7)
O1 S1 C20 109.94(8)
O1 S1 C17 109.12(8)
O2 S1 C20 105.99(8)
O2 S1 C17 106.51(8)
C17 S1 C20 106.26(8)
C26 N2 C25 118.27(13)
C26 N2 C34 121.11(13)
C34 N2 C25 117.03(14)
C1 N1 C14 118.08(14)
C9 N1 C1 118.82(14)
C9 N1 C14 118.31(14)
C00K N009 C00Q 119.44(14)
C00Y N009 C00K 119.52(14)
C00Y N009 C00Q 118.69(14)
C00I N00A C00R 118.12(14)
C01C N00A C00I 120.60(14)
C01C N00A C00R 118.36(14)
C31 C26 N2 119.96(15)
C27 C26 N2 119.81(15)
C27 C26 C31 120.22(15)
C00J C00D S01 117.21(13)
C00J C00D C00R 120.80(16)
C00R C00D S01 121.99(13)
C6 C1 N1 119.27(15)
C2 C1 N1 120.41(15)
C2 C1 C6 120.31(16)
C19 C14 N1 119.22(15)
C19 C14 C15 120.37(16)
C15 C14 N1 120.41(15)
C37 C38 H38 118.7
C37 C38 C33 122.65(16)
C33 C38 H38 118.7
N1 C9 C8 118.78(15)
C10 C9 N1 121.09(16)
C10 C9 C8 120.14(16)
C00S C00I N00A 119.96(15)
C012 C00I N00A 120.31(16)
C012 C00I C00S 119.73(16)
C00D C00J H00J 120.2
C027 C00J C00D 119.52(16)
C027 C00J H00J 120.2
C011 C00K N009 121.17(16)
C011 C00K C013 120.41(16)
C013 C00K N009 118.42(16)
C00W C00L H00L 120.4
C00W C00L C00Z 119.13(16)
C00Z C00L H00L 120.4
C17 C18 H18 120.5
C17 C18 C19 119.04(16)
C19 C18 H18 120.5
C1 C6 C7 119.10(15)
C5 C6 C1 118.12(16)
C5 C6 C7 122.48(16)
C20 C25 N2 121.18(15)
C24 C25 N2 119.85(15)
C24 C25 C20 118.96(15)
C00Y C00P C01O 117.69(15)
C01X C00P C00Y 118.14(16)
C01X C00P C01O 123.95(16)
C00W C00Q N009 120.41(15)
C01G C00Q N009 118.63(15)
C01G C00Q C00W 120.93(16)
C00D C00R N00A 120.90(15)
C023 C00R N00A 120.22(16)
C023 C00R C00D 118.85(16)
C00I C00S H00S 119.7
C01T C00S C00I 120.60(17)
C01T C00S H00S 119.7
C26 C31 C32 122.07(15)
C30 C31 C26 117.34(16)
C30 C31 C32 120.47(15)
C9 C8 C7 119.21(15)
C13 C8 C9 117.99(16)
C13 C8 C7 122.65(16)
C25 C20 S1 123.10(13)
C21 C20 S1 116.67(13)
C21 C20 C25 120.21(16)
C00L C00W C00Q 119.76(16)
C00L C00W H00W 120.1
C00Q C00W H00W 120.1
C18 C17 S1 118.98(13)
C18 C17 C16 121.46(16)
C16 C17 S1 119.09(13)
N009 C00Y C00P 118.23(15)
C01L C00Y N009 121.92(16)
C01L C00Y C00P 119.85(16)
C00L C00Z S01 120.70(13)
C00L C00Z C019 121.23(16)
C019 C00Z S01 117.75(13)
C35 C34 N2 119.85(15)
C33 C34 N2 120.02(15)
C33 C34 C35 120.13(15)
C00K C011 H011 120.1
C01Z C011 C00K 119.89(17)
C01Z C011 H011 120.1
C00I C012 C029 121.32(16)
C028 C012 C00I 117.94(17)
C028 C012 C029 120.64(16)
C00K C013 C01O 117.73(15)
C01S C013 C00K 118.10(17)
C01S C013 C01O 123.80(16)
C1 C2 H2 119.9
C3 C2 C1 120.20(16)
C3 C2 H2 119.9
C26 C27 H27 119.6
C28 C27 C26 120.80(16)
C28 C27 H27 119.6
C38 C37 H37 120.5
C36 C37 C38 119.06(16)
C36 C37 H37 120.5
C2 C3 H3 120.0
C4 C3 C2 119.97(17)
C4 C3 H3 120.0
C27 C28 H28 120.0
C29 C28 C27 120.02(16)
C29 C28 H28 120.0
C00Z C019 H019 120.5
C01G C019 C00Z 119.00(16)
C01G C019 H019 120.5
C31 C30 H30 118.7
C29 C30 C31 122.70(16)
C29 C30 H30 118.7
C37 C36 H36 120.0
C37 C36 C35 120.07(17)
C35 C36 H36 120.0
C01J C01C N00A 119.65(16)
C020 C01C N00A 119.83(16)
C020 C01C C01J 120.50(16)
C14 C19 C18 120.07(16)
C14 C19 H19 120.0
C18 C19 H19 120.0
C34 C35 H35 119.6
C36 C35 C34 120.71(16)
C36 C35 H35 119.6
C31 C32 C33 111.23(13)
C31 C32 C40 108.07(14)
C31 C32 C39 109.90(14)
C33 C32 C40 108.08(14)
C33 C32 C39 109.85(15)
C39 C32 C40 109.67(15)
C00Q C01G C019 119.85(16)
C00Q C01G H01G 120.1
C019 C01G H01G 120.1
C20 C21 H21 120.0
C22 C21 C20 120.03(16)
C22 C21 H21 120.0
C38 C33 C32 120.61(15)
C34 C33 C38 117.34(16)
C34 C33 C32 121.98(15)
C01C C01J C029 122.19(16)
C02D C01J C01C 116.88(18)
C02D C01J C029 120.82(17)
C17 C16 H16 120.4
C17 C16 C15 119.10(15)
C15 C16 H16 120.4
C00Y C01L H01L 119.9
C01Y C01L C00Y 120.22(17)
C01Y C01L H01L 119.9
C14 C15 H15 120.1
C16 C15 C14 119.84(16)
C16 C15 H15 120.1
C24 C23 H23 120.1
C22 C23 H23 120.1
C22 C23 C24 119.88(17)
C00P C01O C025 112.90(15)
C00P C01O C02A 106.97(14)
C013 C01O C00P 108.52(14)
C013 C01O C025 112.75(15)
C013 C01O C02A 107.15(14)
C025 C01O C02A 108.24(14)
C3 C4 H4 120.2
C5 C4 C3 119.70(16)
C5 C4 H4 120.2
C9 C10 H10 120.0
C11 C10 C9 120.10(17)
C11 C10 H10 120.0
C28 C29 C30 118.89(16)
C28 C29 H29 120.6
C30 C29 H29 120.6
C013 C01S H01S 119.2
C026 C01S C013 121.66(18)
C026 C01S H01S 119.2
C00S C01T H01T 119.8
C00S C01T C02B 120.32(18)
C02B C01T H01T 119.8
C25 C24 H24 119.6
C23 C24 C25 120.80(17)
C23 C24 H24 119.6
C6 C5 H5 119.2
C4 C5 C6 121.69(17)
C4 C5 H5 119.2
C21 C22 H22 119.9
C23 C22 C21 120.10(16)
C23 C22 H22 119.9
C00P C01X H01X 119.0
C00P C01X C02G 122.02(18)
C02G C01X H01X 119.0
C01L C01Y H01Y 119.9
C02G C01Y C01L 120.21(18)
C02G C01Y H01Y 119.9
C011 C01Z H01Z 119.7
C026 C01Z C011 120.56(18)
C026 C01Z H01Z 119.7
C01C C020 H020 119.6
C02E C020 C01C 120.83(18)
C02E C020 H020 119.6
C023 C021 H021 120.0
C027 C021 H021 120.0
C027 C021 C023 120.00(17)
C6 C7 C02J 107.77(14)
C6 C7 C02K 111.99(16)
C8 C7 C6 108.32(14)
C8 C7 C02J 107.66(15)
C8 C7 C02K 112.28(15)
C02K C7 C02J 108.62(15)
C00R C023 C021 120.58(17)
C00R C023 H023 119.7
C021 C023 H023 119.7
C8 C13 H13 119.1
C12 C13 C8 121.75(18)
C12 C13 H13 119.1
C01O C025 H02A 109.5
C01O C025 H02B 109.5
C01O C025 H02C 109.5
H02A C025 H02B 109.5
H02A C025 H02C 109.5
H02B C025 H02C 109.5
C01S C026 H026 120.3
C01Z C026 C01S 119.33(17)
C01Z C026 H026 120.3
C00J C027 H027 119.9
C021 C027 C00J 120.21(17)
C021 C027 H027 119.9
C012 C028 H028 118.7
C02B C028 C012 122.59(17)
C02B C028 H028 118.7
C012 C029 C01J 111.01(14)
C012 C029 C02M 110.12(16)
C012 C029 C02N 107.61(16)
C01J C029 C02M 110.20(16)
C01J C029 C02N 108.57(16)
C02M C029 C02N 109.26(16)
C01O C02A H02D 109.5
C01O C02A H02E 109.5
C01O C02A H02F 109.5
H02D C02A H02E 109.5
H02D C02A H02F 109.5
H02E C02A H02F 109.5
C01T C02B C028 118.80(18)
C01T C02B H02G 120.6
C028 C02B H02G 120.6
C10 C11 H11 119.8
C10 C11 C12 120.46(17)
C12 C11 H11 119.8
C01J C02D H02H 118.5
C02I C02D C01J 123.03(18)
C02I C02D H02H 118.5
C020 C02E H02I 120.2
C02I C02E C020 119.66(19)
C02I C02E H02I 120.2
C32 C40 H40A 109.5
C32 C40 H40B 109.5
C32 C40 H40C 109.5
H40A C40 H40B 109.5
H40A C40 H40C 109.5
H40B C40 H40C 109.5
C01X C02G H02J 120.4
C01Y C02G C01X 119.22(17)
C01Y C02G H02J 120.4
C13 C12 H12 120.3
C11 C12 C13 119.39(17)
C11 C12 H12 120.3
C02D C02I H02K 120.5
C02E C02I C02D 119.07(18)
C02E C02I H02K 120.5
C7 C02J H02R 109.5
C7 C02J H02S 109.5
C7 C02J H02T 109.5
H02R C02J H02S 109.5
H02R C02J H02T 109.5
H02S C02J H02T 109.5
C7 C02K H02U 109.5
C7 C02K H02V 109.5
C7 C02K H02W 109.5
H02U C02K H02V 109.5
H02U C02K H02W 109.5
H02V C02K H02W 109.5
C32 C39 H39A 109.5
C32 C39 H39B 109.5
C32 C39 H39C 109.5
H39A C39 H39B 109.5
H39A C39 H39C 109.5
H39B C39 H39C 109.5
C029 C02M H02L 109.5
C029 C02M H02M 109.5
C029 C02M H02N 109.5
H02L C02M H02M 109.5
H02L C02M H02N 109.5
H02M C02M H02N 109.5
C029 C02N H02O 109.5
C029 C02N H02P 109.5
C029 C02N H02Q 109.5
H02O C02N H02P 109.5
H02O C02N H02Q 109.5
H02P C02N H02Q 109.5

loop_
_geom_bond_atom_site_label_1
_geom_bond_atom_site_label_2
_geom_bond_distance
S01 O004 1.4336(12)
S01 O005 1.4428(12)
S01 C00D 1.7806(17)
S01 C00Z 1.7685(17)
S1 O1 1.4348(12)
S1 O2 1.4400(12)
S1 C20 1.7837(17)
S1 C17 1.7734(17)
N2 C26 1.409(2)
N2 C25 1.426(2)
N2 C34 1.411(2)
N1 C1 1.413(2)
N1 C14 1.438(2)
N1 C9 1.413(2)
N009 C00K 1.412(2)
N009 C00Q 1.441(2)
N009 C00Y 1.406(2)
N00A C00I 1.413(2)
N00A C00R 1.430(2)
N00A C01C 1.407(2)
C26 C31 1.401(2)
C26 C27 1.398(2)
C00D C00J 1.391(2)
C00D C00R 1.397(2)
C1 C6 1.406(2)
C1 C2 1.398(2)
C14 C19 1.385(2)
C14 C15 1.394(2)
C38 H38 0.9300
C38 C37 1.387(3)
C38 C33 1.400(2)
C9 C8 1.411(2)
C9 C10 1.400(2)
C00I C00S 1.403(2)
C00I C012 1.403(2)
C00J H00J 0.9300
C00J C027 1.387(3)
C00K C011 1.395(2)
C00K C013 1.410(2)
C00L H00L 0.9300
C00L C00W 1.385(2)
C00L C00Z 1.392(2)
C18 H18 0.9300
C18 C17 1.385(2)
C18 C19 1.394(2)
C6 C5 1.398(2)
C6 C7 1.527(2)
C25 C20 1.399(2)
C25 C24 1.389(2)
C00P C00Y 1.410(2)
C00P C01O 1.524(2)
C00P C01X 1.387(2)
C00Q C00W 1.392(2)
C00Q C01G 1.382(2)
C00R C023 1.388(2)
C00S H00S 0.9300
C00S C01T 1.383(3)
C31 C30 1.399(2)
C31 C32 1.521(2)
C8 C7 1.526(2)
C8 C13 1.392(2)
C20 C21 1.389(2)
C00W H00W 0.9300
C17 C16 1.388(2)
C00Y C01L 1.399(2)
C00Z C019 1.395(2)
C34 C35 1.404(2)
C34 C33 1.397(2)
C011 H011 0.9300
C011 C01Z 1.394(3)
C012 C028 1.391(3)
C012 C029 1.524(2)
C013 C01O 1.519(2)
C013 C01S 1.399(2)
C2 H2 0.9300
C2 C3 1.391(2)
C27 H27 0.9300
C27 C28 1.384(2)
C37 H37 0.9300
C37 C36 1.379(3)
C3 H3 0.9300
C3 C4 1.390(3)
C28 H28 0.9300
C28 C29 1.385(2)
C019 H019 0.9300
C019 C01G 1.389(2)
C30 H30 0.9300
C30 C29 1.386(3)
C36 H36 0.9300
C36 C35 1.382(2)
C01C C01J 1.401(2)
C01C C020 1.397(3)
C19 H19 0.9300
C35 H35 0.9300
C32 C33 1.529(2)
C32 C40 1.543(2)
C32 C39 1.536(2)
C01G H01G 0.9300
C21 H21 0.9300
C21 C22 1.386(3)
C01J C029 1.526(3)
C01J C02D 1.396(3)
C16 H16 0.9300
C16 C15 1.391(2)
C01L H01L 0.9300
C01L C01Y 1.387(3)
C15 H15 0.9300
C23 H23 0.9300
C23 C24 1.386(2)
C23 C22 1.385(3)
C01O C025 1.533(2)
C01O C02A 1.551(2)
C4 H4 0.9300
C4 C5 1.385(3)
C10 H10 0.9300
C10 C11 1.383(3)
C29 H29 0.9300
C01S H01S 0.9300
C01S C026 1.389(3)
C01T H01T 0.9300
C01T C02B 1.385(3)
C24 H24 0.9300
C5 H5 0.9300
C22 H22 0.9300
C01X H01X 0.9300
C01X C02G 1.389(3)
C01Y H01Y 0.9300
C01Y C02G 1.386(3)
C01Z H01Z 0.9300
C01Z C026 1.387(3)
C020 H020 0.9300
C020 C02E 1.385(3)
C021 H021 0.9300
C021 C023 1.390(3)
C021 C027 1.386(3)
C7 C02J 1.547(3)
C7 C02K 1.534(3)
C023 H023 0.9300
C13 H13 0.9300
C13 C12 1.390(3)
C025 H02A 0.9600
C025 H02B 0.9600
C025 H02C 0.9600
C026 H026 0.9300
C027 H027 0.9300
C028 H028 0.9300
C028 C02B 1.385(3)
C029 C02M 1.543(2)
C029 C02N 1.547(3)
C02A H02D 0.9600
C02A H02E 0.9600
C02A H02F 0.9600
C02B H02G 0.9300
C11 H11 0.9300
C11 C12 1.386(3)
C02D H02H 0.9300
C02D C02I 1.385(3)
C02E H02I 0.9300
C02E C02I 1.383(3)
C40 H40A 0.9600
C40 H40B 0.9600
C40 H40C 0.9600
C02G H02J 0.9300
C12 H12 0.9300
C02I H02K 0.9300
C02J H02R 0.9600
C02J H02S 0.9600
C02J H02T 0.9600
C02K H02U 0.9600
C02K H02V 0.9600
C02K H02W 0.9600
C39 H39A 0.9600
C39 H39B 0.9600
C39 H39C 0.9600
C02M H02L 0.9600
C02M H02M 0.9600
C02M H02N 0.9600
C02N H02O 0.9600
C02N H02P 0.9600
C02N H02Q 0.9600

loop_
_smtbx_masks_void_nr
_smtbx_masks_void_average_x
_smtbx_masks_void_average_y
_smtbx_masks_void_average_z
_smtbx_masks_void_volume
_smtbx_masks_void_count_electrons
1 0.500 1.000 0.000 369.1 91.6
